data_4121756
loop_
_publ_author_name
'Rodriguez, Rodrigo A.'
'Pan, Chung-Mao'
'Yabe, Yuki'
'Kawamata, Yu'
'Eastgate, Martin D.'
'Baran, Phil S.'

_publ_section_title
;
 Palau'chlor: A Practical and Reactive Chlorinating Reagent.
;
_journal_issue 19
_journal_name_full 'Journal of the American Chemical Society'
_journal_page_first 6908
_journal_page_last 6911
_journal_paper_doi 10.1021/ja5031744
_journal_volume 136
_journal_year 2014
_chemical_formula_moiety 'C22 H16 Cl2 N2'
_chemical_formula_sum 'C22 H16 Cl2 N2'
_chemical_formula_weight 379.27
_chemical_name_systematic
; 
 ? 
;
_space_group_IT_number 14
_symmetry_cell_setting monoclinic
_symmetry_space_group_name_Hall '-P 2ybc'
_symmetry_space_group_name_H-M 'P 1 21/c 1'
_atom_sites_solution_hydrogens geom
_atom_sites_solution_primary direct
_atom_sites_solution_secondary difmap
_audit_creation_method SHELXL-97
_cell_angle_alpha 90.00
_cell_angle_beta 97.789(4)
_cell_angle_gamma 90.00
_cell_formula_units_Z 4
_cell_length_a 10.3899(12)
_cell_length_b 20.390(2)
_cell_length_c 8.7813(10)
_cell_measurement_reflns_used 2480
_cell_measurement_temperature 200(2)
_cell_measurement_theta_max 22.84
_cell_measurement_theta_min 2.22
_cell_volume 1843.2(3)
_computing_cell_refinement 'Bruker SAINT'
_computing_data_collection 'Bruker APEX2'
_computing_data_reduction 'Bruker SAINT'
_computing_molecular_graphics 'Bruker SHELXTL'
_computing_publication_material 'Bruker SHELXTL'
_computing_structure_refinement 'SHELXL-97 (Sheldrick, 2008)'
_computing_structure_solution 'SHELXS-97 (Sheldrick, 2008)'
_diffrn_ambient_temperature 200(2)
_diffrn_measured_fraction_theta_full 0.999
_diffrn_measured_fraction_theta_max 0.992
_diffrn_measurement_device_type 'Bruker APEX-II CCD'
_diffrn_measurement_method '\f and \w scans'
_diffrn_radiation_monochromator graphite
_diffrn_radiation_source 'fine-focus rotating anode'
_diffrn_radiation_type MoK\a
_diffrn_radiation_wavelength 0.71073
_diffrn_reflns_av_R_equivalents 0.0574
_diffrn_reflns_av_sigmaI/netI 0.0626
_diffrn_reflns_limit_h_max 13
_diffrn_reflns_limit_h_min -12
_diffrn_reflns_limit_k_max 25
_diffrn_reflns_limit_k_min -24
_diffrn_reflns_limit_l_max 9
_diffrn_reflns_limit_l_min -11
_diffrn_reflns_number 12565
_diffrn_reflns_theta_full 25.00
_diffrn_reflns_theta_max 26.52
_diffrn_reflns_theta_min 1.98
_exptl_absorpt_coefficient_mu 0.360
_exptl_absorpt_correction_T_max 0.9718
_exptl_absorpt_correction_T_min 0.9513
_exptl_absorpt_correction_type multi-scan
_exptl_absorpt_process_details sadabs
_exptl_crystal_colour COLORLESS
_exptl_crystal_density_diffrn 1.367
_exptl_crystal_density_method 'not measured'
_exptl_crystal_description BLOCK
_exptl_crystal_F_000 784
_exptl_crystal_size_max 0.14
_exptl_crystal_size_mid 0.10
_exptl_crystal_size_min 0.08
_refine_diff_density_max 0.753
_refine_diff_density_min -0.383
_refine_diff_density_rms 0.062
_refine_ls_extinction_method none
_refine_ls_goodness_of_fit_ref 1.055
_refine_ls_hydrogen_treatment constr
_refine_ls_matrix_type full
_refine_ls_number_parameters 235
_refine_ls_number_reflns 3789
_refine_ls_number_restraints 0
_refine_ls_restrained_S_all 1.055
_refine_ls_R_factor_all 0.0822
_refine_ls_R_factor_gt 0.0559
_refine_ls_shift/su_max 0.000
_refine_ls_shift/su_mean 0.000
_refine_ls_structure_factor_coef Fsqd
_refine_ls_weighting_details 'calc w=1/[\s^2^(Fo^2^)+(0.0776P)^2^+0.5002P] where P=(Fo^2^+2Fc^2^)/3'
_refine_ls_weighting_scheme calc
_refine_ls_wR_factor_gt 0.1463
_refine_ls_wR_factor_ref 0.1606
_reflns_number_gt 2685
_reflns_number_total 3789
_reflns_threshold_expression >2sigma(I)
_cod_data_source_file ja5031744_si_007.cif
_cod_data_source_block baran359
_cod_depositor_comments
;
The following automatic conversions were performed:

'_symmetry_cell_setting' value 'Monoclinic' changed to 'monoclinic'
according to
/usr/data/users/saulius/crontab/automatic-downloads/rss-feeds/ACS/lib/dictionaries/cif_core.dic
dictionary named 'cif_core.dic' version 2.4.2 from 2011-04-26.

Automatic conversion script
Id: cif_fix_values 2281 2013-09-26 08:29:07Z andrius 

 Adding full bibliography for 4121744--4121757.cif.
;
_cod_original_cell_volume 1843.1(4)
_cod_original_sg_symbol_H-M P2(1)/c
_cod_database_code 4121756

loop_
_symmetry_equiv_pos_as_xyz
'x, y, z'
'-x, y+1/2, -z+1/2'
'-x, -y, -z'
'x, -y-1/2, z-1/2'

loop_
_atom_site_label
_atom_site_type_symbol
_atom_site_fract_x
_atom_site_fract_y
_atom_site_fract_z
_atom_site_U_iso_or_equiv
_atom_site_adp_type
_atom_site_occupancy
_atom_site_symmetry_multiplicity
_atom_site_calc_flag
_atom_site_refinement_flags
Cl1 Cl 0.56580(8) 0.25993(4) 1.00168(10) 0.0477(3) Uani 1 1 d .
Cl2 Cl 0.31876(8) 0.46993(4) 0.97984(8) 0.0432(2) Uani 1 1 d .
N1 N 0.3534(2) 0.37613(11) 0.7276(2) 0.0284(5) Uani 1 1 d .
N2 N 0.5657(2) 0.36166(13) 0.8061(3) 0.0391(6) Uani 1 1 d .
C1 C 0.4767(3) 0.39682(15) 0.7213(3) 0.0364(7) Uani 1 1 d .
H1A H 0.4970 0.4332 0.6614 0.044 Uiso 1 1 calc R
C2 C 0.4926(3) 0.31573(14) 0.8725(3) 0.0360(7) Uani 1 1 d .
C3 C 0.3635(3) 0.32321(13) 0.8267(3) 0.0291(6) Uani 1 1 d .
H3A H 0.2947 0.2975 0.8563 0.035 Uiso 1 1 calc R
C4 C 0.2347(3) 0.40880(14) 0.6482(3) 0.0284(6) Uani 1 1 d .
C5 C 0.2598(3) 0.48320(14) 0.6650(3) 0.0309(6) Uani 1 1 d .
C6 C 0.2986(3) 0.51374(15) 0.8074(3) 0.0350(7) Uani 1 1 d .
C7 C 0.3207(3) 0.58019(15) 0.8209(4) 0.0431(8) Uani 1 1 d .
H7A H 0.3450 0.5993 0.9192 0.052 Uiso 1 1 calc R
C8 C 0.3072(3) 0.61897(16) 0.6899(4) 0.0485(9) Uani 1 1 d .
H8A H 0.3226 0.6648 0.6981 0.058 Uiso 1 1 calc R
C9 C 0.2717(3) 0.59115(15) 0.5493(4) 0.0430(8) Uani 1 1 d .
H9A H 0.2628 0.6177 0.4595 0.052 Uiso 1 1 calc R
C10 C 0.2486(3) 0.52449(15) 0.5369(3) 0.0368(7) Uani 1 1 d .
H10A H 0.2243 0.5061 0.4377 0.044 Uiso 1 1 calc R
C11 C 0.1145(3) 0.38715(14) 0.7198(3) 0.0305(6) Uani 1 1 d .
C12 C 0.0745(3) 0.32145(15) 0.7053(3) 0.0379(7) Uani 1 1 d .
H12A H 0.1229 0.2913 0.6533 0.046 Uiso 1 1 calc R
C13 C -0.0340(3) 0.29996(18) 0.7654(4) 0.0488(8) Uani 1 1 d .
H13A H -0.0570 0.2549 0.7589 0.059 Uiso 1 1 calc R
C14 C -0.1090(3) 0.3433(2) 0.8345(4) 0.0540(10) Uani 1 1 d .
H14A H -0.1832 0.3283 0.8765 0.065 Uiso 1 1 calc R
C15 C -0.0764(3) 0.40801(19) 0.8425(4) 0.0466(9) Uani 1 1 d .
H15A H -0.1303 0.4383 0.8864 0.056 Uiso 1 1 calc R
C16 C 0.0353(3) 0.43033(16) 0.7870(3) 0.0366(7) Uani 1 1 d .
H16A H 0.0575 0.4755 0.7952 0.044 Uiso 1 1 calc R
C17 C 0.2125(3) 0.38863(13) 0.4770(3) 0.0298(6) Uani 1 1 d .
C18 C 0.0902(3) 0.39764(15) 0.3935(3) 0.0367(7) Uani 1 1 d .
H18A H 0.0220 0.4152 0.4429 0.044 Uiso 1 1 calc R
C19 C 0.0666(3) 0.38119(16) 0.2387(3) 0.0419(8) Uani 1 1 d .
H19A H -0.0175 0.3878 0.1833 0.050 Uiso 1 1 calc R
C20 C 0.1639(3) 0.35540(16) 0.1647(3) 0.0422(8) Uani 1 1 d .
H20A H 0.1472 0.3437 0.0591 0.051 Uiso 1 1 calc R
C21 C 0.2852(3) 0.34681(16) 0.2458(4) 0.0455(8) Uani 1 1 d .
H21A H 0.3532 0.3296 0.1955 0.055 Uiso 1 1 calc R
C22 C 0.3094(3) 0.36314(15) 0.4015(3) 0.0377(7) Uani 1 1 d .
H22A H 0.3938 0.3566 0.4562 0.045 Uiso 1 1 calc R

loop_
_atom_site_aniso_label
_atom_site_aniso_U_11
_atom_site_aniso_U_22
_atom_site_aniso_U_33
_atom_site_aniso_U_23
_atom_site_aniso_U_13
_atom_site_aniso_U_12
Cl1 0.0483(5) 0.0390(4) 0.0520(5) 0.0011(4) -0.0070(4) 0.0084(4)
Cl2 0.0587(6) 0.0410(4) 0.0296(4) 0.0000(3) 0.0048(3) 0.0015(4)
N1 0.0222(13) 0.0348(12) 0.0289(12) 0.0005(10) 0.0056(9) 0.0017(10)
N2 0.0312(15) 0.0466(15) 0.0397(14) 0.0005(12) 0.0051(11) 0.0023(12)
C1 0.0314(17) 0.0438(17) 0.0352(16) 0.0073(14) 0.0088(13) -0.0002(14)
C2 0.0379(18) 0.0370(16) 0.0320(15) -0.0076(13) 0.0003(13) 0.0053(13)
C3 0.0277(16) 0.0316(14) 0.0285(14) -0.0050(12) 0.0059(11) 0.0008(12)
C4 0.0255(15) 0.0325(15) 0.0279(14) -0.0005(12) 0.0062(11) 0.0054(12)
C5 0.0278(16) 0.0343(15) 0.0314(14) -0.0002(13) 0.0067(11) 0.0029(12)
C6 0.0373(18) 0.0379(16) 0.0294(15) 0.0036(13) 0.0032(12) 0.0014(13)
C7 0.052(2) 0.0371(17) 0.0388(17) -0.0048(14) 0.0024(15) -0.0067(15)
C8 0.061(2) 0.0324(16) 0.052(2) 0.0016(16) 0.0043(17) -0.0068(16)
C9 0.047(2) 0.0382(17) 0.0423(18) 0.0112(15) 0.0021(15) -0.0018(15)
C10 0.0351(17) 0.0435(17) 0.0315(15) 0.0027(14) 0.0031(12) 0.0009(14)
C11 0.0261(15) 0.0399(16) 0.0252(13) 0.0023(12) 0.0018(11) 0.0073(12)
C12 0.0324(17) 0.0430(17) 0.0389(16) 0.0007(14) 0.0062(13) 0.0009(14)
C13 0.0337(19) 0.057(2) 0.056(2) 0.0058(18) 0.0070(16) -0.0035(16)
C14 0.034(2) 0.081(3) 0.048(2) 0.019(2) 0.0103(15) 0.0006(18)
C15 0.0332(19) 0.075(3) 0.0333(17) 0.0058(17) 0.0106(13) 0.0175(17)
C16 0.0337(18) 0.0478(18) 0.0284(15) -0.0007(13) 0.0045(12) 0.0093(14)
C17 0.0322(16) 0.0316(15) 0.0263(14) -0.0006(12) 0.0068(11) 0.0025(12)
C18 0.0328(17) 0.0456(17) 0.0323(15) -0.0056(14) 0.0070(12) 0.0023(13)
C19 0.047(2) 0.0489(19) 0.0300(15) 0.0011(15) 0.0041(13) 0.0011(15)
C20 0.056(2) 0.0445(18) 0.0264(15) 0.0016(14) 0.0081(14) 0.0008(16)
C21 0.059(2) 0.0470(19) 0.0334(17) -0.0008(15) 0.0175(15) 0.0145(16)
C22 0.0353(18) 0.0464(18) 0.0324(16) 0.0011(14) 0.0082(13) 0.0102(14)

loop_
_atom_type_symbol
_atom_type_description
_atom_type_scat_dispersion_real
_atom_type_scat_dispersion_imag
_atom_type_scat_source
C C 0.0033 0.0016 'International Tables Vol C Tables 4.2.6.8 and 6.1.1.4'
H H 0.0000 0.0000 'International Tables Vol C Tables 4.2.6.8 and 6.1.1.4'
N N 0.0061 0.0033 'International Tables Vol C Tables 4.2.6.8 and 6.1.1.4'
Cl Cl 0.1484 0.1585 'International Tables Vol C Tables 4.2.6.8 and 6.1.1.4'

loop_
_geom_angle_atom_site_label_1
_geom_angle_atom_site_label_2
_geom_angle_atom_site_label_3
_geom_angle
C1 N1 C3 106.1(2)
C1 N1 C4 124.6(2)
C3 N1 C4 129.2(2)
C1 N2 C2 102.9(2)
N2 C1 N1 113.7(3)
N2 C1 H1A 123.2
N1 C1 H1A 123.2
C3 C2 N2 112.1(3)
C3 C2 Cl1 127.2(2)
N2 C2 Cl1 120.6(2)
C2 C3 N1 105.2(2)
C2 C3 H3A 127.4
N1 C3 H3A 127.4
N1 C4 C11 110.3(2)
N1 C4 C5 106.0(2)
C11 C4 C5 112.3(2)
N1 C4 C17 109.9(2)
C11 C4 C17 107.4(2)
C5 C4 C17 110.8(2)
C10 C5 C6 115.6(3)
C10 C5 C4 121.4(2)
C6 C5 C4 123.0(2)
C7 C6 C5 122.5(3)
C7 C6 Cl2 115.4(2)
C5 C6 Cl2 122.1(2)
C6 C7 C8 119.5(3)
C6 C7 H7A 120.3
C8 C7 H7A 120.3
C9 C8 C7 119.9(3)
C9 C8 H8A 120.0
C7 C8 H8A 120.0
C8 C9 C10 120.2(3)
C8 C9 H9A 119.9
C10 C9 H9A 119.9
C9 C10 C5 122.3(3)
C9 C10 H10A 118.9
C5 C10 H10A 118.9
C16 C11 C12 117.3(3)
C16 C11 C4 123.5(3)
C12 C11 C4 119.0(2)
C13 C12 C11 121.1(3)
C13 C12 H12A 119.5
C11 C12 H12A 119.5
C14 C13 C12 120.4(3)
C14 C13 H13A 119.8
C12 C13 H13A 119.8
C15 C14 C13 119.7(3)
C15 C14 H14A 120.2
C13 C14 H14A 120.2
C14 C15 C16 120.8(3)
C14 C15 H15A 119.6
C16 C15 H15A 119.6
C11 C16 C15 120.7(3)
C11 C16 H16A 119.7
C15 C16 H16A 119.7
C22 C17 C18 118.1(3)
C22 C17 C4 123.1(2)
C18 C17 C4 118.8(2)
C19 C18 C17 120.8(3)
C19 C18 H18A 119.6
C17 C18 H18A 119.6
C20 C19 C18 120.7(3)
C20 C19 H19A 119.7
C18 C19 H19A 119.7
C21 C20 C19 119.0(3)
C21 C20 H20A 120.5
C19 C20 H20A 120.5
C20 C21 C22 120.6(3)
C20 C21 H21A 119.7
C22 C21 H21A 119.7
C17 C22 C21 120.9(3)
C17 C22 H22A 119.5
C21 C22 H22A 119.5

loop_
_geom_bond_atom_site_label_1
_geom_bond_atom_site_label_2
_geom_bond_distance
Cl1 C2 1.711(3)
Cl2 C6 1.746(3)
N1 C1 1.357(4)
N1 C3 1.381(3)
N1 C4 1.490(3)
N2 C1 1.318(4)
N2 C2 1.383(4)
C1 H1A 0.9500
C2 C3 1.356(4)
C3 H3A 0.9500
C4 C11 1.537(4)
C4 C5 1.543(4)
C4 C17 1.545(4)
C5 C10 1.398(4)
C5 C6 1.406(4)
C6 C7 1.377(4)
C7 C8 1.388(4)
C7 H7A 0.9500
C8 C9 1.363(4)
C8 H8A 0.9500
C9 C10 1.382(4)
C9 H9A 0.9500
C10 H10A 0.9500
C11 C16 1.390(4)
C11 C12 1.403(4)
C12 C13 1.379(4)
C12 H12A 0.9500
C13 C14 1.373(5)
C13 H13A 0.9500
C14 C15 1.361(5)
C14 H14A 0.9500
C15 C16 1.395(5)
C15 H15A 0.9500
C16 H16A 0.9500
C17 C22 1.380(4)
C17 C18 1.391(4)
C18 C19 1.390(4)
C18 H18A 0.9500
C19 C20 1.378(4)
C19 H19A 0.9500
C20 C21 1.372(5)
C20 H20A 0.9500
C21 C22 1.397(4)
C21 H21A 0.9500
C22 H22A 0.9500

loop_
_geom_torsion_atom_site_label_1
_geom_torsion_atom_site_label_2
_geom_torsion_atom_site_label_3
_geom_torsion_atom_site_label_4
_geom_torsion
C2 N2 C1 N1 -0.8(3)
C3 N1 C1 N2 0.6(3)
C4 N1 C1 N2 177.3(2)
C1 N2 C2 C3 0.6(3)
C1 N2 C2 Cl1 -177.2(2)
N2 C2 C3 N1 -0.3(3)
Cl1 C2 C3 N1 177.3(2)
C1 N1 C3 C2 -0.2(3)
C4 N1 C3 C2 -176.7(2)
C1 N1 C4 C11 -161.7(3)
C3 N1 C4 C11 14.2(4)
C1 N1 C4 C5 -39.9(3)
C3 N1 C4 C5 136.0(3)
C1 N1 C4 C17 80.0(3)
C3 N1 C4 C17 -104.1(3)
N1 C4 C5 C10 125.5(3)
C11 C4 C5 C10 -114.0(3)
C17 C4 C5 C10 6.2(4)
N1 C4 C5 C6 -52.7(3)
C11 C4 C5 C6 67.8(3)
C17 C4 C5 C6 -172.0(3)
C10 C5 C6 C7 1.8(4)
C4 C5 C6 C7 -180.0(3)
C10 C5 C6 Cl2 -179.6(2)
C4 C5 C6 Cl2 -1.3(4)
C5 C6 C7 C8 -1.3(5)
Cl2 C6 C7 C8 179.9(3)
C6 C7 C8 C9 0.3(5)
C7 C8 C9 C10 0.3(5)
C8 C9 C10 C5 0.2(5)
C6 C5 C10 C9 -1.2(4)
C4 C5 C10 C9 -179.5(3)
N1 C4 C11 C16 120.2(3)
C5 C4 C11 C16 2.1(4)
C17 C4 C11 C16 -120.0(3)
N1 C4 C11 C12 -65.8(3)
C5 C4 C11 C12 176.2(3)
C17 C4 C11 C12 54.0(3)
C16 C11 C12 C13 -4.5(4)
C4 C11 C12 C13 -178.9(3)
C11 C12 C13 C14 3.1(5)
C12 C13 C14 C15 0.5(5)
C13 C14 C15 C16 -2.7(5)
C12 C11 C16 C15 2.4(4)
C4 C11 C16 C15 176.5(3)
C14 C15 C16 C11 1.2(5)
N1 C4 C17 C22 -19.8(4)
C11 C4 C17 C22 -139.8(3)
C5 C4 C17 C22 97.1(3)
N1 C4 C17 C18 161.5(2)
C11 C4 C17 C18 41.5(3)
C5 C4 C17 C18 -81.6(3)
C22 C17 C18 C19 0.2(5)
C4 C17 C18 C19 178.9(3)
C17 C18 C19 C20 0.2(5)
C18 C19 C20 C21 -0.7(5)
C19 C20 C21 C22 0.8(5)
C18 C17 C22 C21 -0.1(5)
C4 C17 C22 C21 -178.8(3)
C20 C21 C22 C17 -0.4(5)
